data_2232306
loop_
_publ_author_name
'Fun, Hoong-Kun'
'Arshad, Suhana'
'Garudachari, B.'
'Isloor, Arun M.'
'Satyanarayan, M. N.'

_publ_section_title
;
 4-(4-Methylpiperazin-1-yl)-3-(5-phenyl-1,3,4-oxadiazol-2-yl)-7-(trifluoromethyl)quinoline
;
_journal_coeditor_code HB6464
_journal_issue 11
_journal_name_full 'Acta Crystallographica Section E'
_journal_page_first o3117
_journal_page_last o3118
_journal_paper_doi 10.1107/S1600536811044370
_journal_volume 67
_journal_year 2011
_chemical_formula_iupac 'C23 H20 F3 N5 O'
_chemical_formula_moiety 'C23 H20 F3 N5 O'
_chemical_formula_sum 'C23 H20 F3 N5 O'
_chemical_formula_weight 439.44
_chemical_name_systematic
;
4-(4-Methylpiperazin-1-yl)-3-(5-phenyl-1,3,4-oxadiazol-2-yl)-
7-(trifluoromethyl)quinoline
;
_space_group_IT_number 2
_symmetry_cell_setting triclinic
_symmetry_space_group_name_Hall '-P 1'
_symmetry_space_group_name_H-M 'P -1'
_atom_sites_solution_hydrogens geom
_atom_sites_solution_primary direct
_atom_sites_solution_secondary difmap
_audit_creation_method SHELXL-97
_cell_angle_alpha 103.840(5)
_cell_angle_beta 98.515(5)
_cell_angle_gamma 109.034(4)
_cell_formula_units_Z 2
_cell_length_a 8.5065(15)
_cell_length_b 10.2176(17)
_cell_length_c 13.709(3)
_cell_measurement_reflns_used 4219
_cell_measurement_temperature 296(2)
_cell_measurement_theta_max 26.86
_cell_measurement_theta_min 2.29
_cell_volume 1060.0(4)
_computing_cell_refinement 'SAINT (Bruker, 2009)'
_computing_data_collection 'APEX2 (Bruker, 2009)'
_computing_data_reduction 'SAINT (Bruker, 2009)'
_computing_molecular_graphics 'SHELXTL (Sheldrick, 2008)'
_computing_publication_material
;
SHELXTL (Sheldrick, 2008) and PLATON (Spek, 2009)
;
_computing_structure_refinement 'SHELXTL (Sheldrick, 2008)'
_computing_structure_solution 'SHELXTL (Sheldrick, 2008)'
_diffrn_ambient_temperature 296(2)
_diffrn_measured_fraction_theta_full 0.992
_diffrn_measured_fraction_theta_max 0.992
_diffrn_measurement_device_type 'Bruker SMART APEXII DUO CCD'
_diffrn_measurement_method '\f and \w scans'
_diffrn_radiation_monochromator graphite
_diffrn_radiation_source 'fine-focus sealed tube'
_diffrn_radiation_type MoK\a
_diffrn_radiation_wavelength 0.71073
_diffrn_reflns_av_R_equivalents 0.0400
_diffrn_reflns_av_sigmaI/netI 0.0430
_diffrn_reflns_limit_h_max 11
_diffrn_reflns_limit_h_min -11
_diffrn_reflns_limit_k_max 12
_diffrn_reflns_limit_k_min -13
_diffrn_reflns_limit_l_max 17
_diffrn_reflns_limit_l_min -17
_diffrn_reflns_number 13724
_diffrn_reflns_theta_full 27.50
_diffrn_reflns_theta_max 27.50
_diffrn_reflns_theta_min 1.58
_exptl_absorpt_coefficient_mu 0.106
_exptl_absorpt_correction_T_max 0.987
_exptl_absorpt_correction_T_min 0.954
_exptl_absorpt_correction_type multi-scan
_exptl_absorpt_process_details '(SADABS; Bruker, 2009)'
_exptl_crystal_colour colourless
_exptl_crystal_density_diffrn 1.377
_exptl_crystal_density_method 'not measured'
_exptl_crystal_description block
_exptl_crystal_F_000 456
_exptl_crystal_size_max 0.44
_exptl_crystal_size_mid 0.20
_exptl_crystal_size_min 0.13
_refine_diff_density_max 0.370
_refine_diff_density_min -0.277
_refine_ls_extinction_method none
_refine_ls_goodness_of_fit_ref 1.035
_refine_ls_hydrogen_treatment constr
_refine_ls_matrix_type full
_refine_ls_number_parameters 290
_refine_ls_number_reflns 4831
_refine_ls_number_restraints 0
_refine_ls_restrained_S_all 1.035
_refine_ls_R_factor_all 0.0969
_refine_ls_R_factor_gt 0.0614
_refine_ls_shift/su_max 0.000
_refine_ls_shift/su_mean 0.000
_refine_ls_structure_factor_coef Fsqd
_refine_ls_weighting_details 'calc w=1/[\s^2^(Fo^2^)+(0.1328P)^2^+0.1210P] where P=(Fo^2^+2Fc^2^)/3'
_refine_ls_weighting_scheme calc
_refine_ls_wR_factor_gt 0.1815
_refine_ls_wR_factor_ref 0.2312
_reflns_number_gt 2890
_reflns_number_total 4831
_reflns_threshold_expression I>2\s(I)
_cod_data_source_file hb6464.cif
_cod_data_source_block I
_cod_database_code 2232306
_cod_database_fobs_code 2232306

loop_
_symmetry_equiv_pos_as_xyz
'x, y, z'
'-x, -y, -z'

loop_
_atom_site_type_symbol
_atom_site_label
_atom_site_fract_x
_atom_site_fract_y
_atom_site_fract_z
_atom_site_U_iso_or_equiv
_atom_site_adp_type
_atom_site_calc_flag
_atom_site_refinement_flags
_atom_site_occupancy
_atom_site_symmetry_multiplicity
F F1 0.5226(3) -0.6774(2) -0.27438(12) 0.0963(6) Uani d . 1 1
F F2 0.5484(3) -0.7593(2) -0.14756(14) 0.1015(6) Uani d . 1 1
F F3 0.7645(3) -0.6755(2) -0.20656(17) 0.1229(9) Uani d . 1 1
O O1 0.7623(2) 0.17853(16) 0.22070(11) 0.0530(4) Uani d . 1 1
N N1 0.6121(3) -0.1679(2) -0.10374(15) 0.0627(6) Uani d . 1 1
N N2 0.9415(2) -0.0424(2) 0.19566(13) 0.0506(5) Uani d . 1 1
N N3 1.1662(3) 0.0381(2) 0.39233(14) 0.0602(5) Uani d . 1 1
N N4 0.8354(3) 0.2779(3) 0.10041(17) 0.0738(7) Uani d . 1 1
N N5 0.8316(3) 0.3860(2) 0.18536(18) 0.0745(7) Uani d . 1 1
C C1 0.8270(3) -0.0818(3) 0.09901(16) 0.0487(5) Uani d . 1 1
C C2 0.7750(3) -0.2268(3) 0.03114(15) 0.0493(5) Uani d . 1 1
C C3 0.8327(3) -0.3329(3) 0.05590(17) 0.0580(6) Uani d . 1 1
H H3A 0.9059 -0.3092 0.1204 0.070 Uiso calc R 1 1
C C4 0.7844(3) -0.4679(3) -0.01160(18) 0.0606(6) Uani d . 1 1
H H4A 0.8240 -0.5357 0.0066 0.073 Uiso calc R 1 1
C C5 0.6736(3) -0.5050(3) -0.10978(17) 0.0555(6) Uani d . 1 1
C C6 0.6166(3) -0.4057(3) -0.13745(17) 0.0585(6) Uani d . 1 1
H H6A 0.5446 -0.4314 -0.2027 0.070 Uiso calc R 1 1
C C7 0.6652(3) -0.2655(3) -0.06883(16) 0.0534(6) Uani d . 1 1
C C8 0.6647(3) -0.0358(3) -0.04098(17) 0.0611(6) Uani d . 1 1
H H8A 0.6318 0.0313 -0.0652 0.073 Uiso calc R 1 1
C C9 0.7691(3) 0.0135(3) 0.06230(16) 0.0538(6) Uani d . 1 1
C C10 0.7947(3) 0.1592(3) 0.12490(17) 0.0563(6) Uani d . 1 1
C C11 0.7883(3) 0.3219(3) 0.25302(18) 0.0557(6) Uani d . 1 1
C C12 0.7691(3) 0.3857(3) 0.35531(18) 0.0545(6) Uani d . 1 1
C C13 0.7751(4) 0.5264(3) 0.3839(2) 0.0778(8) Uani d . 1 1
H H13A 0.7875 0.5794 0.3371 0.093 Uiso calc R 1 1
C C14 0.7628(5) 0.5883(4) 0.4819(3) 0.0946(10) Uani d . 1 1
H H14A 0.7675 0.6835 0.5011 0.113 Uiso calc R 1 1
C C15 0.7436(4) 0.5113(3) 0.5516(2) 0.0852(9) Uani d . 1 1
H H15A 0.7351 0.5539 0.6176 0.102 Uiso calc R 1 1
C C16 0.7371(5) 0.3730(4) 0.5239(2) 0.0907(10) Uani d . 1 1
H H16A 0.7241 0.3206 0.5710 0.109 Uiso calc R 1 1
C C17 0.7497(5) 0.3091(3) 0.4258(2) 0.0798(8) Uani d . 1 1
H H17A 0.7449 0.2139 0.4074 0.096 Uiso calc R 1 1
C C18 0.6293(4) -0.6518(3) -0.1835(2) 0.0661(7) Uani d . 1 1
C C19 1.0295(3) -0.1042(3) 0.35015(17) 0.0603(6) Uani d . 1 1
H H19A 0.9899 -0.1365 0.4063 0.072 Uiso calc R 1 1
H H19B 1.0730 -0.1733 0.3137 0.072 Uiso calc R 1 1
C C20 0.8802(3) -0.1007(3) 0.27605(16) 0.0568(6) Uani d . 1 1
H H20A 0.7941 -0.1983 0.2446 0.068 Uiso calc R 1 1
H H20B 0.8279 -0.0404 0.3138 0.068 Uiso calc R 1 1
C C21 1.0767(3) 0.1013(3) 0.23898(18) 0.0585(6) Uani d . 1 1
H H21A 1.0344 0.1686 0.2788 0.070 Uiso calc R 1 1
H H21B 1.1149 0.1372 0.1838 0.070 Uiso calc R 1 1
C C22 1.2244(3) 0.0892(3) 0.30838(18) 0.0599(6) Uani d . 1 1
H H22A 1.2661 0.0216 0.2682 0.072 Uiso calc R 1 1
H H22B 1.3180 0.1834 0.3369 0.072 Uiso calc R 1 1
C C23 1.3087(4) 0.0320(4) 0.4630(2) 0.0857(9) Uani d . 1 1
H H23A 1.2690 0.0001 0.5184 0.129 Uiso calc R 1 1
H H23B 1.3982 0.1269 0.4909 0.129 Uiso calc R 1 1
H H23C 1.3524 -0.0351 0.4258 0.129 Uiso calc R 1 1

loop_
_atom_site_aniso_label
_atom_site_aniso_U_11
_atom_site_aniso_U_22
_atom_site_aniso_U_33
_atom_site_aniso_U_12
_atom_site_aniso_U_13
_atom_site_aniso_U_23
F1 0.1233(15) 0.0904(13) 0.0601(9) 0.0372(11) 0.0038(9) 0.0121(9)
F2 0.1358(17) 0.0692(11) 0.0916(12) 0.0266(10) 0.0267(11) 0.0283(9)
F3 0.0936(14) 0.1201(17) 0.1324(17) 0.0514(12) 0.0326(12) -0.0196(13)
O1 0.0703(10) 0.0585(10) 0.0514(8) 0.0397(8) 0.0224(7) 0.0284(7)
N1 0.0840(14) 0.0819(15) 0.0464(10) 0.0542(12) 0.0177(9) 0.0291(10)
N2 0.0607(11) 0.0572(11) 0.0437(9) 0.0274(9) 0.0124(8) 0.0261(8)
N3 0.0700(12) 0.0684(13) 0.0479(10) 0.0342(11) 0.0073(9) 0.0208(9)
N4 0.1127(19) 0.0686(14) 0.0645(13) 0.0471(13) 0.0351(12) 0.0373(11)
N5 0.1079(18) 0.0646(14) 0.0703(13) 0.0425(13) 0.0323(12) 0.0344(12)
C1 0.0581(12) 0.0623(13) 0.0425(10) 0.0336(10) 0.0192(9) 0.0266(10)
C2 0.0592(12) 0.0613(14) 0.0431(10) 0.0338(11) 0.0173(9) 0.0254(10)
C3 0.0731(15) 0.0656(15) 0.0484(11) 0.0387(12) 0.0117(10) 0.0252(11)
C4 0.0770(16) 0.0645(15) 0.0567(13) 0.0402(13) 0.0194(11) 0.0269(12)
C5 0.0629(13) 0.0649(15) 0.0481(11) 0.0301(11) 0.0199(10) 0.0217(11)
C6 0.0650(14) 0.0768(17) 0.0448(11) 0.0372(12) 0.0144(10) 0.0230(11)
C7 0.0607(13) 0.0724(16) 0.0445(11) 0.0381(12) 0.0190(9) 0.0267(11)
C8 0.0831(16) 0.0787(18) 0.0496(12) 0.0528(14) 0.0231(11) 0.0343(12)
C9 0.0706(14) 0.0669(15) 0.0485(11) 0.0436(12) 0.0246(10) 0.0305(11)
C10 0.0721(14) 0.0682(15) 0.0508(12) 0.0422(12) 0.0233(10) 0.0308(11)
C11 0.0660(13) 0.0553(14) 0.0595(13) 0.0337(11) 0.0161(10) 0.0263(11)
C12 0.0576(12) 0.0557(13) 0.0597(13) 0.0303(11) 0.0139(10) 0.0221(11)
C13 0.104(2) 0.0628(17) 0.0746(17) 0.0387(15) 0.0225(15) 0.0236(14)
C14 0.133(3) 0.0618(18) 0.083(2) 0.0410(19) 0.0281(19) 0.0046(16)
C15 0.099(2) 0.074(2) 0.0714(18) 0.0261(16) 0.0282(16) 0.0061(15)
C16 0.138(3) 0.080(2) 0.0680(17) 0.046(2) 0.0438(18) 0.0297(15)
C17 0.123(3) 0.0650(18) 0.0700(17) 0.0477(17) 0.0387(16) 0.0282(14)
C18 0.0738(16) 0.0691(17) 0.0597(14) 0.0324(13) 0.0179(12) 0.0188(12)
C19 0.0815(16) 0.0666(16) 0.0456(11) 0.0380(13) 0.0145(11) 0.0265(11)
C20 0.0658(14) 0.0656(15) 0.0458(11) 0.0251(11) 0.0158(10) 0.0273(11)
C21 0.0611(13) 0.0645(15) 0.0606(13) 0.0285(11) 0.0154(11) 0.0313(12)
C22 0.0593(13) 0.0658(15) 0.0627(14) 0.0310(12) 0.0140(11) 0.0242(12)
C23 0.088(2) 0.099(2) 0.0671(16) 0.0432(17) -0.0064(14) 0.0253(16)

loop_
_atom_type_symbol
_atom_type_description
_atom_type_scat_dispersion_real
_atom_type_scat_dispersion_imag
_atom_type_scat_source
C C 0.0033 0.0016 'International Tables Vol C Tables 4.2.6.8 and 6.1.1.4'
H H 0.0000 0.0000 'International Tables Vol C Tables 4.2.6.8 and 6.1.1.4'
N N 0.0061 0.0033 'International Tables Vol C Tables 4.2.6.8 and 6.1.1.4'
O O 0.0106 0.0060 'International Tables Vol C Tables 4.2.6.8 and 6.1.1.4'
F F 0.0171 0.0103 'International Tables Vol C Tables 4.2.6.8 and 6.1.1.4'

loop_
_geom_angle_atom_site_label_1
_geom_angle_atom_site_label_2
_geom_angle_atom_site_label_3
_geom_angle
C11 O1 C10 103.18(17)
C8 N1 C7 117.4(2)
C1 N2 C21 120.91(17)
C1 N2 C20 119.14(18)
C21 N2 C20 111.94(17)
C19 N3 C22 109.93(18)
C19 N3 C23 110.1(2)
C22 N3 C23 110.4(2)
C10 N4 N5 106.5(2)
C11 N5 N4 105.9(2)
C9 C1 N2 124.0(2)
C9 C1 C2 117.54(19)
N2 C1 C2 118.30(19)
C3 C2 C7 117.7(2)
C3 C2 C1 123.64(19)
C7 C2 C1 118.6(2)
C4 C3 C2 122.0(2)
C4 C3 H3A 119.0
C2 C3 H3A 119.0
C3 C4 C5 119.5(2)
C3 C4 H4A 120.3
C5 C4 H4A 120.3
C6 C5 C4 120.6(2)
C6 C5 C18 121.3(2)
C4 C5 C18 118.0(2)
C5 C6 C7 120.8(2)
C5 C6 H6A 119.6
C7 C6 H6A 119.6
N1 C7 C6 117.9(2)
N1 C7 C2 122.6(2)
C6 C7 C2 119.4(2)
N1 C8 C9 124.8(2)
N1 C8 H8A 117.6
C9 C8 H8A 117.6
C1 C9 C8 119.0(2)
C1 C9 C10 124.4(2)
C8 C9 C10 116.4(2)
N4 C10 O1 111.9(2)
N4 C10 C9 128.8(2)
O1 C10 C9 119.1(2)
N5 C11 O1 112.5(2)
N5 C11 C12 127.8(2)
O1 C11 C12 119.6(2)
C13 C12 C17 119.0(2)
C13 C12 C11 119.9(2)
C17 C12 C11 121.0(2)
C14 C13 C12 119.9(3)
C14 C13 H13A 120.1
C12 C13 H13A 120.1
C15 C14 C13 120.7(3)
C15 C14 H14A 119.6
C13 C14 H14A 119.6
C16 C15 C14 119.7(3)
C16 C15 H15A 120.2
C14 C15 H15A 120.2
C15 C16 C17 120.4(3)
C15 C16 H16A 119.8
C17 C16 H16A 119.8
C12 C17 C16 120.3(3)
C12 C17 H17A 119.8
C16 C17 H17A 119.8
F3 C18 F2 106.3(3)
F3 C18 F1 105.9(2)
F2 C18 F1 104.3(2)
F3 C18 C5 113.0(2)
F2 C18 C5 112.9(2)
F1 C18 C5 113.7(2)
N3 C19 C20 111.1(2)
N3 C19 H19A 109.4
C20 C19 H19A 109.4
N3 C19 H19B 109.4
C20 C19 H19B 109.4
H19A C19 H19B 108.0
N2 C20 C19 109.67(19)
N2 C20 H20A 109.7
C19 C20 H20A 109.7
N2 C20 H20B 109.7
C19 C20 H20B 109.7
H20A C20 H20B 108.2
N2 C21 C22 108.10(19)
N2 C21 H21A 110.1
C22 C21 H21A 110.1
N2 C21 H21B 110.1
C22 C21 H21B 110.1
H21A C21 H21B 108.4
N3 C22 C21 109.5(2)
N3 C22 H22A 109.8
C21 C22 H22A 109.8
N3 C22 H22B 109.8
C21 C22 H22B 109.8
H22A C22 H22B 108.2
N3 C23 H23A 109.5
N3 C23 H23B 109.5
H23A C23 H23B 109.5
N3 C23 H23C 109.5
H23A C23 H23C 109.5
H23B C23 H23C 109.5

loop_
_geom_bond_atom_site_label_1
_geom_bond_atom_site_label_2
_geom_bond_distance
F1 C18 1.342(3)
F2 C18 1.338(3)
F3 C18 1.316(3)
O1 C11 1.356(3)
O1 C10 1.363(3)
N1 C8 1.303(3)
N1 C7 1.374(3)
N2 C1 1.404(3)
N2 C21 1.452(3)
N2 C20 1.457(3)
N3 C19 1.448(3)
N3 C22 1.459(3)
N3 C23 1.464(3)
N4 C10 1.288(3)
N4 N5 1.413(3)
N5 C11 1.288(3)
C1 C9 1.385(3)
C1 C2 1.430(3)
C2 C3 1.416(3)
C2 C7 1.424(3)
C3 C4 1.355(3)
C3 H3A 0.9300
C4 C5 1.411(3)
C4 H4A 0.9300
C5 C6 1.363(3)
C5 C18 1.486(4)
C6 C7 1.401(4)
C6 H6A 0.9300
C8 C9 1.429(3)
C8 H8A 0.9300
C9 C10 1.457(3)
C11 C12 1.456(3)
C12 C13 1.378(4)
C12 C17 1.379(4)
C13 C14 1.376(4)
C13 H13A 0.9300
C14 C15 1.372(4)
C14 H14A 0.9300
C15 C16 1.353(5)
C15 H15A 0.9300
C16 C17 1.383(4)
C16 H16A 0.9300
C17 H17A 0.9300
C19 C20 1.520(3)
C19 H19A 0.9700
C19 H19B 0.9700
C20 H20A 0.9700
C20 H20B 0.9700
C21 C22 1.518(3)
C21 H21A 0.9700
C21 H21B 0.9700
C22 H22A 0.9700
C22 H22B 0.9700
C23 H23A 0.9600
C23 H23B 0.9600
C23 H23C 0.9600

loop_
_geom_hbond_atom_site_label_D
_geom_hbond_atom_site_label_H
_geom_hbond_atom_site_label_A
_geom_hbond_site_symmetry_A
_geom_hbond_distance_DH
_geom_hbond_distance_HA
_geom_hbond_distance_DA
_geom_hbond_angle_DHA
_geom_hbond_publ_flag
C21 H21A O1 . 0.97 2.38 3.018(3) 123 yes
C4 H4A N4 1_545 0.93 2.56 3.426(4) 155 yes

loop_
_geom_torsion_atom_site_label_1
_geom_torsion_atom_site_label_2
_geom_torsion_atom_site_label_3
_geom_torsion_atom_site_label_4
_geom_torsion
C10 N4 N5 C11 -0.2(3)
C21 N2 C1 C9 -34.4(3)
C20 N2 C1 C9 112.0(3)
C21 N2 C1 C2 141.4(2)
C20 N2 C1 C2 -72.2(3)
C9 C1 C2 C3 176.0(2)
N2 C1 C2 C3 -0.1(3)
C9 C1 C2 C7 -1.1(3)
N2 C1 C2 C7 -177.17(18)
C7 C2 C3 C4 -1.0(3)
C1 C2 C3 C4 -178.1(2)
C2 C3 C4 C5 0.1(4)
C3 C4 C5 C6 0.7(4)
C3 C4 C5 C18 177.4(2)
C4 C5 C6 C7 -0.6(4)
C18 C5 C6 C7 -177.2(2)
C8 N1 C7 C6 -176.9(2)
C8 N1 C7 C2 -0.7(3)
C5 C6 C7 N1 176.1(2)
C5 C6 C7 C2 -0.2(4)
C3 C2 C7 N1 -175.1(2)
C1 C2 C7 N1 2.2(3)
C3 C2 C7 C6 1.0(3)
C1 C2 C7 C6 178.3(2)
C7 N1 C8 C9 -2.0(4)
N2 C1 C9 C8 174.6(2)
C2 C1 C9 C8 -1.3(3)
N2 C1 C9 C10 -11.0(4)
C2 C1 C9 C10 173.1(2)
N1 C8 C9 C1 3.0(4)
N1 C8 C9 C10 -171.8(2)
N5 N4 C10 O1 0.4(3)
N5 N4 C10 C9 175.7(2)
C11 O1 C10 N4 -0.4(3)
C11 O1 C10 C9 -176.2(2)
C1 C9 C10 N4 138.5(3)
C8 C9 C10 N4 -47.0(4)
C1 C9 C10 O1 -46.5(3)
C8 C9 C10 O1 128.1(2)
N4 N5 C11 O1 -0.1(3)
N4 N5 C11 C12 178.8(2)
C10 O1 C11 N5 0.3(3)
C10 O1 C11 C12 -178.7(2)
N5 C11 C12 C13 8.9(4)
O1 C11 C12 C13 -172.3(2)
N5 C11 C12 C17 -169.2(3)
O1 C11 C12 C17 9.6(4)
C17 C12 C13 C14 0.4(5)
C11 C12 C13 C14 -177.8(3)
C12 C13 C14 C15 -0.4(5)
C13 C14 C15 C16 0.2(6)
C14 C15 C16 C17 0.0(6)
C13 C12 C17 C16 -0.3(5)
C11 C12 C17 C16 177.9(3)
C15 C16 C17 C12 0.1(6)
C6 C5 C18 F3 117.0(3)
C4 C5 C18 F3 -59.7(3)
C6 C5 C18 F2 -122.3(3)
C4 C5 C18 F2 61.0(3)
C6 C5 C18 F1 -3.8(4)
C4 C5 C18 F1 179.6(2)
C22 N3 C19 C20 -57.9(3)
C23 N3 C19 C20 -179.7(2)
C1 N2 C20 C19 154.1(2)
C21 N2 C20 C19 -56.7(3)
N3 C19 C20 N2 55.0(3)
C1 N2 C21 C22 -151.8(2)
C20 N2 C21 C22 59.7(2)
C19 N3 C22 C21 60.9(3)
C23 N3 C22 C21 -177.4(2)
N2 C21 C22 N3 -61.0(3)

loop_
_cod_related_entry_id
_cod_related_entry_database
_cod_related_entry_code
1 ChemSpider 30657124
